data_4107604
loop_
_publ_author_name
'Kirsten E. Christensen'
'Charlotte Bonneau'
'Mikaela Gustafsson'
'Lei Shi'
'Junliang Sun'
'Jekabs Grins'
'Kjell Jansson'
'Isabelle Sbille'
'Bao-Lian Su'
'Xiadong Zou'

_publ_section_title
;
 An Open-Framework Silicogermanate with 26-Ring Channels Built from
 Seven-Coordinated (Ge,Si)10(O,OH)28 Clusters
;
_journal_name_full 'Journal of the American Chemical Society'
_journal_page_first 3758
_journal_page_last 3759
_journal_paper_doi 10.1021/ja8002556
_journal_volume 130
_journal_year 2008
_chemical_formula_moiety 'Ge39.56 O118 Si12.44, 16(N)'
_chemical_formula_sum 'Ge39.56 N16 O118 Si12.44'
_chemical_formula_weight 5330.59
_chemical_name_systematic
;
 ?
;
_space_group_IT_number 63
_symmetry_cell_setting orthorhombic
_symmetry_space_group_name_Hall '-C 2c 2'
_symmetry_space_group_name_H-M 'C m c m'
_atom_sites_solution_hydrogens none
_atom_sites_solution_primary direct
_atom_sites_solution_secondary difmap
_audit_conform_dict_location ftp://ftp.iucr.org/pub/cif_core.dic
_audit_conform_dict_name cif_core.dic
_audit_conform_dict_version 2.3
_audit_creation_date 2008-01-09T14:10:57-00:00
_audit_creation_method 'WinGX routine CIF_UPDATE'
_cell_angle_alpha 90
_cell_angle_beta 90
_cell_angle_gamma 90
_cell_formula_units_Z 2
_cell_length_a 34.476(3)
_cell_length_b 19.8768(17)
_cell_length_c 14.8594(8)
_cell_measurement_reflns_used 5809
_cell_measurement_temperature 293(2)
_cell_measurement_theta_max 29.94
_cell_measurement_theta_min 1.48
_cell_measurement_wavelength 0.907
_cell_volume 10182.7(14)
_computing_cell_refinement TwinSolve
_computing_data_collection CrystalClear
_computing_data_reduction TwinSolve
_computing_structure_refinement 'SHELXL-97 (Sheldrick, 1997)'
_diffrn_ambient_temperature 293(2)
_diffrn_detector '  CCD'
_diffrn_detector_area_resol_mean 13.653
_diffrn_measured_fraction_theta_full 0.979
_diffrn_measured_fraction_theta_max 0.979
_diffrn_measurement_device 'MARCCD, MARDTB Phi-Axis Goniometer'
_diffrn_measurement_device_type '  MarDTB'
_diffrn_measurement_method 'profile data'
_diffrn_orient_matrix_type
;  x  =  h UB
   coordinate system:
     x from crystal towards source
     z vertical, towards goniometer base
     y so that x,y,z is right-handed
;
_diffrn_orient_matrix_UB_11 -0.057962
_diffrn_orient_matrix_UB_12 0.00097
_diffrn_orient_matrix_UB_13 0.001892
_diffrn_orient_matrix_UB_21 -0.028927
_diffrn_orient_matrix_UB_22 -0.043261
_diffrn_orient_matrix_UB_23 0.025793
_diffrn_orient_matrix_UB_31 0.00246
_diffrn_orient_matrix_UB_32 0.033189
_diffrn_orient_matrix_UB_33 0.058493
_diffrn_radiation_monochromator graphite
_diffrn_radiation_probe x-ray
_diffrn_radiation_type synchrotron
_diffrn_radiation_wavelength 0.907
_diffrn_reflns_av_R_equivalents 0.1543
_diffrn_reflns_av_unetI/netI 0.0519
_diffrn_reflns_limit_h_max 41
_diffrn_reflns_limit_h_min -41
_diffrn_reflns_limit_k_max 23
_diffrn_reflns_limit_k_min -23
_diffrn_reflns_limit_l_max 17
_diffrn_reflns_limit_l_min -17
_diffrn_reflns_number 59924
_diffrn_reflns_reduction_process 'Lp corrections applied'
_diffrn_reflns_theta_full 33.12
_diffrn_reflns_theta_max 33.12
_diffrn_reflns_theta_min 6.82
_exptl_absorpt_coefficient_mu 11.054
_exptl_absorpt_correction_T_max 0.9782
_exptl_absorpt_correction_T_min 0.4044
_exptl_absorpt_correction_type multi-scan
_exptl_absorpt_process_details
;  Shape and scale corrections using equivalent reflections.
   Shape function based on spherical harmonics.
   Highest even and odd order for spherical harmonics:  4  and  1
   Laue group:  -1
   Friedel opposites are equivalent.
;
_exptl_crystal_density_diffrn 1.739
_exptl_crystal_F_000 4990
_exptl_crystal_size_max 0.1
_exptl_crystal_size_mid 0.015
_exptl_crystal_size_min 0.002
_refine_diff_density_max 2.256
_refine_diff_density_min -1.367
_refine_diff_density_rms 0.212
_refine_ls_extinction_method none
_refine_ls_goodness_of_fit_ref 1.046
_refine_ls_hydrogen_treatment none
_refine_ls_matrix_type full
_refine_ls_number_parameters 226
_refine_ls_number_reflns 4827
_refine_ls_number_restraints 0
_refine_ls_restrained_S_all 1.046
_refine_ls_R_factor_all 0.0701
_refine_ls_R_factor_gt 0.0563
_refine_ls_shift/su_max 0
_refine_ls_shift/su_mean 0
_refine_ls_structure_factor_coef Fsqd
_refine_ls_weighting_details 'calc w=1/[\s^2^(Fo^2^)+(0.1057P)^2^+27.9277P] where P=(Fo^2^+2Fc^2^)/3'
_refine_ls_weighting_scheme calc
_refine_ls_wR_factor_gt 0.1496
_refine_ls_wR_factor_ref 0.159
_reflns_number_gt 3881
_reflns_number_total 4827
_reflns_threshold_expression >2sigma(I)
_cod_data_source_file ja8002556-file003.cif
_cod_data_source_block new
_cod_database_code 4107604

loop_
_symmetry_equiv_pos_as_xyz
'x, y, z'
'-x, -y, z+1/2'
'x, -y, -z'
'-x, y, -z+1/2'
'x+1/2, y+1/2, z'
'-x+1/2, -y+1/2, z+1/2'
'x+1/2, -y+1/2, -z'
'-x+1/2, y+1/2, -z+1/2'
'-x, -y, -z'
'x, y, -z-1/2'
'-x, y, z'
'x, -y, z-1/2'
'-x+1/2, -y+1/2, -z'
'x+1/2, y+1/2, -z-1/2'
'-x+1/2, y+1/2, z'
'x+1/2, -y+1/2, z-1/2'

loop_
_atom_site_label
_atom_site_type_symbol
_atom_site_fract_x
_atom_site_fract_y
_atom_site_fract_z
_atom_site_U_iso_or_equiv
_atom_site_adp_type
_atom_site_occupancy
_atom_site_symmetry_multiplicity
_atom_site_calc_flag
_atom_site_refinement_flags
Ge1 Ge 0.162345(19) 0.13191(3) 0.65007(5) 0.0204(2) Uani 1 1 d .
Ge2 Ge 0.15481(3) 0.00194(4) 0.75 0.0205(3) Uani 1 2 d S
Ge3 Ge 0.22956(3) 0.07699(4) 0.75 0.0187(3) Uani 1 2 d S
Ge4 Ge 0.09876(2) 0.03334(4) 0.59729(5) 0.0233(3) Uani 0.896(8) 1 d P
Si4 Si 0.09876(2) 0.03334(4) 0.59729(5) 0.0233(3) Uani 0.104(8) 1 d P
Ge5 Ge 0.24445(3) 0.17059(4) 0.59025(6) 0.0260(4) Uani 0.726(8) 1 d P
Si5 Si 0.24445(3) 0.17059(4) 0.59025(6) 0.0260(4) Uani 0.274(8) 1 d P
Ge6 Ge 0.10866(3) 0.22874(6) 0.75 0.0273(5) Uani 0.799(11) 2 d SP
Si6 Si 0.10866(3) 0.22874(6) 0.75 0.0273(5) Uani 0.201(11) 2 d SP
Ge7 Ge 0.23156(4) -0.07820(6) 0.75 0.0269(5) Uani 0.700(11) 2 d SP
Si7 Si 0.23156(4) -0.07820(6) 0.75 0.0269(5) Uani 0.300(11) 2 d SP
Ge8 Ge 0.04869(3) 0.10522(6) 0.75 0.0208(5) Uani 0.712(10) 2 d SP
Si8 Si 0.04869(3) 0.10522(6) 0.75 0.0208(5) Uani 0.288(10) 2 d SP
Ge9 Ge 0.22996(4) 0.32137(7) 0.60956(10) 0.0273(6) Uani 0.218(7) 1 d P
Si9 Si 0.22996(4) 0.32137(7) 0.60956(10) 0.0273(6) Uani 0.782(7) 1 d P
O1 O 0.18960(12) 0.0465(2) 0.6650(3) 0.0192(9) Uani 1 1 d .
O2 O 0.13132(18) 0.0932(3) 0.75 0.0222(13) Uani 1 2 d S
O3 O 0.19597(17) 0.1553(3) 0.75 0.0189(12) Uani 1 2 d S
O4 O 0.12965(13) 0.0965(2) 0.5655(3) 0.0289(10) Uani 1 1 d .
O5 O 0.12244(14) -0.0273(2) 0.6592(3) 0.0298(11) Uani 1 1 d .
O6 O 0.19628(14) 0.1619(2) 0.5649(3) 0.0293(10) Uani 1 1 d .
O7 O 0.26031(14) 0.1106(2) 0.6605(3) 0.0302(11) Uani 1 1 d .
O8 O 0.13611(14) 0.2124(2) 0.6552(3) 0.0310(11) Uani 1 1 d .
O9 O 0.1826(2) -0.0756(3) 0.75 0.0313(16) Uani 1 2 d S
O10 O 0.25406(19) -0.0041(3) 0.75 0.0298(15) Uani 1 2 d S
O11 O 0.05726(15) 0.0617(3) 0.6523(3) 0.0348(12) Uani 1 1 d .
O12 O 0.0786(2) 0 0.5 0.0322(16) Uani 1 2 d S
O13 O 0.25346(17) 0.2505(3) 0.6262(5) 0.0474(15) Uani 1 1 d .
O14 O 0.2714(2) 0.1602(4) 0.4957(4) 0.061(2) Uani 1 1 d .
O15 O 0.0647(2) 0.1870(4) 0.75 0.0413(18) Uani 1 2 d S
O16 O 0.0947(3) 0.3121(5) 0.75 0.068(3) Uani 1 2 d S
O17 O 0.2440(3) -0.1204(4) 0.6564(7) 0.092(3) Uani 1 1 d .
O18 O 0 0.1172(6) 0.75 0.042(3) Uani 1 4 d S
O19 O 0.1864(2) 0.3210(4) 0.6453(6) 0.076(2) Uani 1 1 d .
N1 N 0.2183(4) 0 0.5 0.074(4) Uiso 1 2 d S
N2 N 0.1515(3) 0.1596(5) 0.3995(8) 0.076(3) Uiso 1 1 d .
N3 N 0.3257(6) 0.2522(11) 0.75 0.117(6) Uiso 1 2 d S

loop_
_atom_site_aniso_label
_atom_site_aniso_U_11
_atom_site_aniso_U_22
_atom_site_aniso_U_33
_atom_site_aniso_U_23
_atom_site_aniso_U_13
_atom_site_aniso_U_12
Ge1 0.0273(4) 0.0223(4) 0.0117(4) 0.0025(2) -0.0005(3) -0.0017(2)
Ge2 0.0290(5) 0.0176(5) 0.0147(5) 0 0 -0.0022(4)
Ge3 0.0264(5) 0.0180(5) 0.0118(5) 0 0 0.0005(3)
Ge4 0.0259(4) 0.0316(5) 0.0124(5) -0.0046(3) 0.0004(3) -0.0023(3)
Si4 0.0259(4) 0.0316(5) 0.0124(5) -0.0046(3) 0.0004(3) -0.0023(3)
Ge5 0.0321(5) 0.0265(5) 0.0193(6) 0.0060(3) 0.0049(3) -0.0025(3)
Si5 0.0321(5) 0.0265(5) 0.0193(6) 0.0060(3) 0.0049(3) -0.0025(3)
Ge6 0.0281(7) 0.0250(7) 0.0290(8) 0 0 0.0033(4)
Si6 0.0281(7) 0.0250(7) 0.0290(8) 0 0 0.0033(4)
Ge7 0.0396(8) 0.0169(7) 0.0243(8) 0 0 0.0058(5)
Si7 0.0396(8) 0.0169(7) 0.0243(8) 0 0 0.0058(5)
Ge8 0.0205(7) 0.0296(7) 0.0123(7) 0 0 -0.0001(4)
Si8 0.0205(7) 0.0296(7) 0.0123(7) 0 0 -0.0001(4)
Ge9 0.0367(9) 0.0293(8) 0.0160(9) -0.0039(6) 0.0032(5) -0.0068(6)
Si9 0.0367(9) 0.0293(8) 0.0160(9) -0.0039(6) 0.0032(5) -0.0068(6)
O1 0.024(2) 0.022(2) 0.011(2) -0.0010(17) 0.0017(16) 0.0018(16)
O2 0.029(3) 0.022(3) 0.015(3) 0 0 0.000(2)
O3 0.030(3) 0.013(3) 0.013(3) 0 0 -0.002(2)
O4 0.033(2) 0.039(3) 0.014(2) 0.006(2) -0.0031(19) -0.007(2)
O5 0.035(2) 0.028(2) 0.026(3) -0.004(2) -0.007(2) -0.005(2)
O6 0.034(2) 0.037(3) 0.017(2) 0.008(2) 0.002(2) -0.006(2)
O7 0.035(2) 0.031(2) 0.025(3) 0.005(2) 0.006(2) -0.001(2)
O8 0.033(2) 0.033(3) 0.027(3) 0.006(2) 0.003(2) 0.005(2)
O9 0.038(4) 0.020(3) 0.036(4) 0 0 0.005(3)
O10 0.028(3) 0.026(3) 0.036(4) 0 0 0.007(3)
O11 0.035(3) 0.043(3) 0.026(3) -0.007(2) -0.003(2) 0.000(2)
O12 0.032(3) 0.044(4) 0.021(4) -0.014(3) 0 0
O13 0.049(3) 0.037(3) 0.056(4) 0.008(3) -0.012(3) -0.005(2)
O14 0.064(4) 0.084(5) 0.035(4) 0.028(3) 0.022(3) 0.020(4)
O15 0.033(4) 0.049(4) 0.043(5) 0 0 0.001(3)
O16 0.072(7) 0.044(5) 0.089(8) 0 0 0.020(5)
O17 0.082(5) 0.081(6) 0.114(8) -0.067(6) 0.033(5) -0.009(4)
O18 0.035(6) 0.070(8) 0.021(6) 0 0 0
O19 0.062(4) 0.078(5) 0.088(6) 0.010(4) 0.028(4) 0.000(4)

loop_
_atom_type_symbol
_atom_type_description
_atom_type_scat_dispersion_real
_atom_type_scat_dispersion_imag
_atom_type_scat_source
Ge Ge -0.5063 2.7175 'International Tables Vol C Tables 4.2.6.8 and 6.1.1.4'
O O 0.0186 0.0103 'International Tables Vol C Tables 4.2.6.8 and 6.1.1.4'
Si Si 0.1238 0.116 'International Tables Vol C Tables 4.2.6.8 and 6.1.1.4'
N N 0.011 0.0057 'International Tables Vol C Tables 4.2.6.8 and 6.1.1.4'

loop_
_geom_angle_atom_site_label_1
_geom_angle_atom_site_label_2
_geom_angle_atom_site_label_3
_geom_angle
_geom_angle_site_symmetry_1
_geom_angle_site_symmetry_3
O6 Ge1 O4 92.6(2) . .
O6 Ge1 O8 93.4(2) . .
O4 Ge1 O8 93.5(2) . .
O6 Ge1 O3 94.0(2) . .
O4 Ge1 O3 170.5(2) . .
O8 Ge1 O3 93.1(2) . .
O6 Ge1 O1 93.1(2) . .
O4 Ge1 O1 92.3(2) . .
O8 Ge1 O1 171.1(2) . .
O3 Ge1 O1 80.4(2) . .
O6 Ge1 O2 172.5(2) . .
O4 Ge1 O2 91.9(2) . .
O8 Ge1 O2 92.4(2) . .
O3 Ge1 O2 80.94(19) . .
O1 Ge1 O2 80.6(2) . .
O9 Ge2 O5 93.0(2) . .
O9 Ge2 O5 93.0(2) . 10_557
O5 Ge2 O5 93.9(3) . 10_557
O9 Ge2 O1 93.5(2) . 10_557
O5 Ge2 O1 170.7(2) . 10_557
O5 Ge2 O1 92.4(2) 10_557 10_557
O9 Ge2 O1 93.5(2) . .
O5 Ge2 O1 92.4(2) . .
O5 Ge2 O1 170.7(2) 10_557 .
O1 Ge2 O1 80.5(2) 10_557 .
O9 Ge2 O2 172.2(3) . .
O5 Ge2 O2 92.36(19) . .
O5 Ge2 O2 92.36(19) 10_557 .
O1 Ge2 O2 80.58(18) 10_557 .
O1 Ge2 O2 80.58(18) . .
O10 Ge3 O7 93.1(2) . 10_557
O10 Ge3 O7 93.1(2) . .
O7 Ge3 O7 93.4(3) 10_557 .
O10 Ge3 O3 171.0(3) . .
O7 Ge3 O3 93.02(19) 10_557 .
O7 Ge3 O3 93.02(19) . .
O10 Ge3 O1 93.0(2) . .
O7 Ge3 O1 170.9(2) 10_557 .
O7 Ge3 O1 93.0(2) . .
O3 Ge3 O1 80.15(18) . .
O10 Ge3 O1 93.0(2) . 10_557
O7 Ge3 O1 93.0(2) 10_557 10_557
O7 Ge3 O1 170.9(2) . 10_557
O3 Ge3 O1 80.15(18) . 10_557
O1 Ge3 O1 80.0(2) . 10_557
O4 Ge4 O5 111.5(2) . .
O4 Ge4 O12 107.4(2) . .
O5 Ge4 O12 111.57(18) . .
O4 Ge4 O11 113.8(2) . .
O5 Ge4 O11 111.4(2) . .
O12 Ge4 O11 100.7(3) . .
O7 Ge5 O14 104.5(3) . .
O7 Ge5 O13 114.1(3) . .
O14 Ge5 O13 105.8(4) . .
O7 Ge5 O6 112.4(2) . .
O14 Ge5 O6 109.7(3) . .
O13 Ge5 O6 109.9(3) . .
O16 Ge6 O8 109.5(3) . 10_557
O16 Ge6 O8 109.5(3) . .
O8 Ge6 O8 109.2(3) 10_557 .
O16 Ge6 O15 102.5(5) . .
O8 Ge6 O15 113.0(2) 10_557 .
O8 Ge6 O15 113.0(2) . .
O10 Ge7 O17 108.8(3) . .
O10 Ge7 O17 108.8(3) . 10_557
O17 Ge7 O17 111.8(8) . 10_557
O10 Ge7 O9 116.0(3) . .
O17 Ge7 O9 105.7(3) . .
O17 Ge7 O9 105.7(3) 10_557 .
O18 Ge8 O11 104.0(3) . .
O18 Ge8 O11 104.0(3) . 10_557
O11 Ge8 O11 115.6(4) . 10_557
O18 Ge8 O15 100.6(5) . .
O11 Ge8 O15 115.0(2) . .
O11 Ge8 O15 115.0(2) 10_557 .
O19 Ge9 O14 107.3(4) . 13_556
O19 Ge9 O17 112.5(5) . 15
O14 Ge9 O17 105.7(5) 13_556 15
O19 Ge9 O13 114.3(4) . .
O14 Ge9 O13 110.9(4) 13_556 .
O17 Ge9 O13 105.9(4) 15 .
Ge1 O1 Ge2 99.92(18) . .
Ge1 O1 Ge3 98.20(18) . .
Ge2 O1 Ge3 98.93(19) . .
Ge1 O2 Ge1 96.8(3) 10_557 .
Ge1 O2 Ge2 97.7(2) 10_557 .
Ge1 O2 Ge2 97.7(2) . .
Ge1 O3 Ge1 99.9(3) . 10_557
Ge1 O3 Ge3 99.4(2) . .
Ge1 O3 Ge3 99.4(2) 10_557 .
Ge4 O4 Ge1 118.4(3) . .
Ge4 O5 Ge2 117.2(3) . .
Ge5 O6 Ge1 120.2(3) . .
Ge5 O7 Ge3 121.6(3) . .
Ge6 O8 Ge1 117.8(3) . .
Ge7 O9 Ge2 123.6(4) . .
Ge7 O10 Ge3 124.6(4) . .
Ge8 O11 Ge4 134.6(3) . .
Ge4 O12 Si4 132.8(4) . 3_556
Ge4 O12 Ge4 132.8(4) . 3_556
Ge9 O13 Ge5 131.4(4) . .
Si9 O14 Ge5 139.6(4) 13_556 .
Ge9 O14 Ge5 139.6(4) 13_556 .
Ge8 O15 Ge6 137.4(5) . .
Si9 O17 Ge7 148.5(8) 15_545 .
Ge9 O17 Ge7 148.5(8) 15_545 .
Ge8 O18 Si8 163.8(9) . 11
Ge8 O18 Ge8 163.8(9) . 11

loop_
_geom_bond_atom_site_label_1
_geom_bond_atom_site_label_2
_geom_bond_distance
_geom_bond_site_symmetry_2
Ge1 O6 1.824(5) .
Ge1 O4 1.829(5) .
Ge1 O8 1.839(5) .
Ge1 O3 1.940(4) .
Ge1 O1 1.953(4) .
Ge1 O2 1.985(4) .
Ge2 O9 1.815(6) .
Ge2 O5 1.845(5) .
Ge2 O5 1.845(5) 10_557
Ge2 O1 1.954(4) 10_557
Ge2 O1 1.954(4) .
Ge2 O2 1.986(6) .
Ge3 O10 1.820(6) .
Ge3 O7 1.827(5) 10_557
Ge3 O7 1.827(5) .
Ge3 O3 1.941(6) .
Ge3 O1 1.964(4) .
Ge3 O1 1.964(4) 10_557
Ge4 O4 1.712(5) .
Ge4 O5 1.723(5) .
Ge4 O12 1.735(3) .
Ge4 O11 1.742(5) .
Ge5 O7 1.677(5) .
Ge5 O14 1.698(6) .
Ge5 O13 1.704(6) .
Ge5 O6 1.711(5) .
Ge6 O16 1.726(9) .
Ge6 O8 1.728(5) 10_557
Ge6 O8 1.728(5) .
Ge6 O15 1.729(8) .
Ge7 O10 1.665(7) .
Ge7 O17 1.680(8) .
Ge7 O17 1.680(8) 10_557
Ge7 O9 1.689(7) .
Ge8 O18 1.695(2) .
Ge8 O11 1.715(5) .
Ge8 O11 1.715(5) 10_557
Ge8 O15 1.716(8) .
Ge9 O19 1.593(7) .
Ge9 O14 1.607(6) 13_556
Ge9 O17 1.622(7) 15
Ge9 O13 1.644(6) .
O2 Ge1 1.985(4) 10_557
O3 Ge1 1.940(4) 10_557
O12 Si4 1.735(3) 3_556
O12 Ge4 1.735(3) 3_556
O14 Si9 1.607(6) 13_556
O14 Ge9 1.607(6) 13_556
O17 Si9 1.622(7) 15_545
O17 Ge9 1.622(7) 15_545
O18 Si8 1.695(2) 11
O18 Ge8 1.695(2) 11
